data_7044181
loop_
_publ_author_name
'Williams, Morwen'
'Green, Adam I.'
'Fernandez-Cestau, Julio'
'Hughes, David L.'
'O'Connell, Maria Anne'
'Searcey, Mark'
'Bertrand, Beno\^it'
'Bochmann, Manfred'

_publ_section_title
;
 (C^Npz^C)AuIII complexes of acyclic carbene ligands: synthesis and
 anticancer properties
;
_journal_name_full 'Dalton Trans.'
_journal_paper_doi 10.1039/C7DT02804K
_journal_year 2017
_chemical_formula_sum 'C46 H49 Au N4'
_chemical_formula_weight 854.86
_chemical_name_systematic Complex12
_chemical_properties_physical ', Light-sensitive'
_space_group_IT_number 2
_symmetry_cell_setting triclinic
_symmetry_Int_Tables_number 2
_symmetry_space_group_name_Hall '-P 1'
_symmetry_space_group_name_H-M 'P -1'
_atom_sites_solution_hydrogens mixed
_audit_creation_date 2017-03-07T13:16:22-00:00
_audit_creation_method 'WinGX routine CIF_UPDATE'
_audit_update_record
;
2017-07-11 deposited with the CCDC.
2017-09-11 downloaded from the CCDC.
;
_cell_angle_alpha 108.342(5)
_cell_angle_beta 94.401(4)
_cell_angle_gamma 106.927(5)
_cell_formula_units_Z 2
_cell_length_a 12.8256(6)
_cell_length_b 13.0362(8)
_cell_length_c 13.2007(7)
_cell_measurement_reflns_used 8014
_cell_measurement_temperature 173(2)
_cell_measurement_theta_max 29.069
_cell_measurement_theta_min 3.251
_cell_volume 1969.5(2)
_computing_cell_refinement
;
        CrysAlisPro, Agilent Technologies,
        Version 1.171.37.35 (release 13-08-2014 CrysAlis171 .NET)
        (compiled Aug 13 2014,18:06:01)
;
_computing_data_collection
;
        CrysAlisPro, Agilent Technologies,
        Version 1.171.37.35 (release 13-08-2014 CrysAlis171 .NET)
        (compiled Aug 13 2014,18:06:01)
;
_computing_data_reduction
;
        CrysAlisPro, Agilent Technologies,
        Version 1.171.37.35 (release 13-08-2014 CrysAlis171 .NET)
        (compiled Aug 13 2014,18:06:01)
;
_computing_structure_refinement 'SHELXL-2014/7 (Sheldrick, 2014)'
_diffrn_ambient_temperature 173(2)
_diffrn_detector 'CCD plate'
_diffrn_detector_area_resol_mean 16.005
_diffrn_detector_type Sapphire3
_diffrn_measured_fraction_theta_full 0.997
_diffrn_measured_fraction_theta_max 0.841
_diffrn_measurement_device 'four-circle diffractometer'
_diffrn_measurement_device_type 'Xcalibur, Sapphire3'
_diffrn_measurement_method '\w scans'
_diffrn_orient_matrix_UB_11 0.0102452
_diffrn_orient_matrix_UB_12 0.0201829
_diffrn_orient_matrix_UB_13 -0.0435178
_diffrn_orient_matrix_UB_21 -0.0228275
_diffrn_orient_matrix_UB_22 -0.0570323
_diffrn_orient_matrix_UB_23 -0.0375682
_diffrn_orient_matrix_UB_31 -0.0532228
_diffrn_orient_matrix_UB_32 0.0060157
_diffrn_orient_matrix_UB_33 -0.0040581
_diffrn_radiation_monochromator graphite
_diffrn_radiation_probe x-ray
_diffrn_radiation_type MoK\a
_diffrn_radiation_wavelength 0.71073
_diffrn_reflns_av_R_equivalents 0.0542
_diffrn_reflns_av_unetI/netI 0.0715
_diffrn_reflns_Laue_measured_fraction_full 0.997
_diffrn_reflns_Laue_measured_fraction_max 0.841
_diffrn_reflns_limit_h_max 17
_diffrn_reflns_limit_h_min -16
_diffrn_reflns_limit_k_max 17
_diffrn_reflns_limit_k_min -16
_diffrn_reflns_limit_l_max 16
_diffrn_reflns_limit_l_min -17
_diffrn_reflns_number 15355
_diffrn_reflns_point_group_measured_fraction_full 0.997
_diffrn_reflns_point_group_measured_fraction_max 0.841
_diffrn_reflns_theta_full 25.242
_diffrn_reflns_theta_max 29.07
_diffrn_reflns_theta_min 3.149
_diffrn_source 'Enhance (Mo) X-ray Source'
_exptl_absorpt_coefficient_mu 3.771
_exptl_absorpt_correction_T_max 1
_exptl_absorpt_correction_T_min 0.5919
_exptl_absorpt_correction_type multi-scan
_exptl_absorpt_process_details
;
        CrysAlisPro, Agilent Technologies,
        Version 1.171.37.35 (release 13-08-2014 CrysAlis171 .NET)
        (compiled Aug 13 2014,18:06:01)
        Empirical absorption correction using spherical harmonics,
 implemented in SCALE3 ABSPACK scaling algorithm.
;
_exptl_crystal_colour yellow
_exptl_crystal_density_diffrn 1.442
_exptl_crystal_description needle
_exptl_crystal_F_000 864
_exptl_crystal_recrystallization_method 'Re-crystallisation from solvent: CH2Cl2, Toluene'
_exptl_crystal_size_max 0.2
_exptl_crystal_size_mid 0.1
_exptl_crystal_size_min 0.1
_refine_diff_density_max 1.545
_refine_diff_density_min -1.575
_refine_diff_density_rms 0.126
_refine_ls_extinction_method none
_refine_ls_goodness_of_fit_ref 0.909
_refine_ls_hydrogen_treatment mixed
_refine_ls_matrix_type full
_refine_ls_number_parameters 473
_refine_ls_number_reflns 8853
_refine_ls_number_restraints 0
_refine_ls_restrained_S_all 0.909
_refine_ls_R_factor_all 0.05
_refine_ls_R_factor_gt 0.0332
_refine_ls_shift/su_max 0.002
_refine_ls_shift/su_mean 0
_refine_ls_structure_factor_coef Fsqd
_refine_ls_weighting_details 'w=1/[\s^2^(Fo^2^)+(0.0096P)^2^] where P=(Fo^2^+2Fc^2^)/3'
_refine_ls_weighting_scheme calc
_refine_ls_wR_factor_gt 0.0508
_refine_ls_wR_factor_ref 0.0539
_reflns_Friedel_coverage 0
_reflns_number_gt 7331
_reflns_number_total 8853
_reflns_threshold_expression 'I > 2\s(I)'
_cod_data_source_file c7dt02804k2.cif
_cod_data_source_block shelx12
_cod_database_code 7044181
_shelx_estimated_absorpt_t_min 0.519
_shelx_estimated_absorpt_t_max 0.704

loop_
_symmetry_equiv_pos_as_xyz
'x, y, z'
'-x, -y, -z'

loop_
_atom_site_label
_atom_site_type_symbol
_atom_site_fract_x
_atom_site_fract_y
_atom_site_fract_z
_atom_site_U_iso_or_equiv
_atom_site_adp_type
_atom_site_occupancy
_atom_site_site_symmetry_order
_atom_site_calc_flag
_atom_site_refinement_flags_posn
_atom_site_refinement_flags_adp
C1 C 0.5303(3) 0.1207(3) 0.4269(3) 0.0206(9) Uani 1 1 d . .
C2 C 0.5989(3) 0.0801(3) 0.3576(3) 0.0243(9) Uani 1 1 d . .
H2 H 0.5765 0.0579 0.2814 0.029 Uiso 1 1 calc R U
C3 C 0.7260(3) 0.1018(3) 0.5028(3) 0.0247(10) Uani 1 1 d . .
H3 H 0.7939 0.0954 0.5295 0.03 Uiso 1 1 calc R U
C4 C 0.6617(3) 0.1425(3) 0.5776(3) 0.0201(9) Uani 1 1 d . .
C5 C 0.4218(3) 0.1332(3) 0.4010(3) 0.0196(9) Uani 1 1 d . .
C6 C 0.3724(3) 0.1744(3) 0.4921(3) 0.0206(9) Uani 1 1 d . .
C7 C 0.2679(3) 0.1830(3) 0.4703(3) 0.0206(9) Uani 1 1 d . .
H7 H 0.2338 0.2105 0.5298 0.025 Uiso 1 1 calc R U
C8 C 0.2105(3) 0.1535(3) 0.3653(3) 0.0183(8) Uani 1 1 d . .
C9 C 0.2612(3) 0.1137(3) 0.2788(3) 0.0230(9) Uani 1 1 d . .
H9 H 0.2238 0.0924 0.2066 0.028 Uiso 1 1 calc R U
C10 C 0.3673(3) 0.1046(3) 0.2968(3) 0.0251(9) Uani 1 1 d . .
H10 H 0.4014 0.0787 0.2368 0.03 Uiso 1 1 calc R U
C11 C 0.0944(3) 0.1642(3) 0.3503(3) 0.0239(9) Uani 1 1 d . .
C12 C 0.0988(3) 0.2852(3) 0.4198(3) 0.0351(11) Uani 1 1 d . .
H12A H 0.0249 0.2918 0.4097 0.053 Uiso 1 1 calc R U
H12B H 0.151 0.3419 0.3976 0.053 Uiso 1 1 calc R U
H12C H 0.1234 0.2989 0.4965 0.053 Uiso 1 1 calc R U
C13 C 0.0148(3) 0.0752(3) 0.3869(4) 0.0365(11) Uani 1 1 d . .
H13A H -0.0588 0.0833 0.3811 0.055 Uiso 1 1 calc R U
H13B H 0.0428 0.0875 0.4624 0.055 Uiso 1 1 calc R U
H13C H 0.0096 -0.0021 0.3404 0.055 Uiso 1 1 calc R U
C14 C 0.0506(3) 0.1443(4) 0.2322(3) 0.0422(12) Uani 1 1 d . .
H14A H 0.0467 0.0674 0.1859 0.063 Uiso 1 1 calc R U
H14B H 0.1007 0.2016 0.209 0.063 Uiso 1 1 calc R U
H14C H -0.0235 0.1511 0.2261 0.063 Uiso 1 1 calc R U
C15 C 0.6793(3) 0.1748(3) 0.6967(3) 0.0189(9) Uani 1 1 d . .
C16 C 0.5948(3) 0.2093(3) 0.7500(3) 0.0208(9) Uani 1 1 d . .
C17 C 0.6089(3) 0.2386(3) 0.8609(3) 0.0193(9) Uani 1 1 d . .
H17 H 0.5543 0.2634 0.8966 0.023 Uiso 1 1 calc R U
C18 C 0.6996(3) 0.2340(3) 0.9248(3) 0.0219(9) Uani 1 1 d . .
C19 C 0.7792(3) 0.1984(3) 0.8695(3) 0.0239(9) Uani 1 1 d . .
H19 H 0.8416 0.1939 0.9094 0.029 Uiso 1 1 calc R U
C20 C 0.7690(3) 0.1696(3) 0.7578(3) 0.0247(10) Uani 1 1 d . .
H20 H 0.8244 0.1459 0.7227 0.03 Uiso 1 1 calc R U
C21 C 0.7110(3) 0.2710(3) 1.0488(3) 0.0274(10) Uani 1 1 d . .
C22 C 0.6078(3) 0.2001(4) 1.0785(4) 0.0438(12) Uani 1 1 d . .
H22A H 0.599 0.1185 1.0472 0.066 Uiso 1 1 calc R U
H22B H 0.5421 0.2133 1.0497 0.066 Uiso 1 1 calc R U
H22C H 0.6164 0.2232 1.1577 0.066 Uiso 1 1 calc R U
C23 C 0.7229(4) 0.3984(3) 1.0949(4) 0.0445(13) Uani 1 1 d . .
H23A H 0.7282 0.4226 1.1739 0.067 Uiso 1 1 calc R U
H23B H 0.658 0.4101 1.0625 0.067 Uiso 1 1 calc R U
H23C H 0.79 0.4438 1.0778 0.067 Uiso 1 1 calc R U
C24 C 0.8137(3) 0.2568(4) 1.1025(3) 0.0372(11) Uani 1 1 d . .
H24A H 0.8807 0.306 1.0886 0.056 Uiso 1 1 calc R U
H24B H 0.8101 0.1766 1.0721 0.056 Uiso 1 1 calc R U
H24C H 0.8158 0.2786 1.1809 0.056 Uiso 1 1 calc R U
C25 C 0.3674(3) 0.2527(3) 0.7402(3) 0.0188(9) Uani 1 1 d . .
C26 C 0.2065(3) 0.1742(3) 0.8188(3) 0.0169(8) Uani 1 1 d . .
C27 C 0.2109(3) 0.1199(3) 0.8930(3) 0.0205(9) Uani 1 1 d . .
C28 C 0.1408(3) 0.1281(3) 0.9693(3) 0.0249(9) Uani 1 1 d . .
H28 H 0.1402 0.0887 1.0189 0.03 Uiso 1 1 calc R U
C29 C 0.0725(3) 0.1936(3) 0.9726(3) 0.0283(10) Uani 1 1 d . .
H29 H 0.0267 0.2007 1.0258 0.034 Uiso 1 1 calc R U
C30 C 0.0706(3) 0.2485(3) 0.8991(3) 0.0250(10) Uani 1 1 d . .
H30 H 0.0242 0.2941 0.9034 0.03 Uiso 1 1 calc R U
C31 C 0.1355(3) 0.2385(3) 0.8185(3) 0.0210(9) Uani 1 1 d . .
C32 C 0.2902(3) 0.0538(3) 0.8936(3) 0.0312(10) Uani 1 1 d . .
H32A H 0.2641 -0.018 0.8309 0.047 Uiso 1 1 calc R U
H32B H 0.2937 0.0366 0.9607 0.047 Uiso 1 1 calc R U
H32C H 0.3642 0.0999 0.8897 0.047 Uiso 1 1 calc R U
C33 C 0.1235(3) 0.2894(3) 0.7321(3) 0.0297(10) Uani 1 1 d . .
H33A H 0.0633 0.3218 0.7411 0.044 Uiso 1 1 calc R U
H33B H 0.1065 0.2295 0.6603 0.044 Uiso 1 1 calc R U
H33C H 0.1931 0.35 0.739 0.044 Uiso 1 1 calc R U
C34 C 0.4676(3) 0.4487(3) 0.8000(3) 0.0225(9) Uani 1 1 d . .
C35 C 0.5565(3) 0.5067(3) 0.8871(3) 0.0232(9) Uani 1 1 d . .
H35 H 0.5637 0.4758 0.9424 0.028 Uiso 1 1 calc R U
C36 C 0.6345(3) 0.6088(3) 0.8938(4) 0.0326(11) Uani 1 1 d . .
H36 H 0.6944 0.6477 0.9539 0.039 Uiso 1 1 calc R U
C37 C 0.6255(3) 0.6543(4) 0.8132(4) 0.0377(12) Uani 1 1 d . .
H37 H 0.6788 0.7247 0.8182 0.045 Uiso 1 1 calc R U
C38 C 0.5386(3) 0.5971(4) 0.7252(4) 0.0366(11) Uani 1 1 d . .
H38 H 0.5325 0.6279 0.6695 0.044 Uiso 1 1 calc R U
C39 C 0.4603(3) 0.4947(3) 0.7183(3) 0.0287(10) Uani 1 1 d . .
H39 H 0.4012 0.4555 0.6575 0.034 Uiso 1 1 calc R U
C40 C 0.8781(4) 0.4753(4) 0.7829(4) 0.0559(15) Uani 1 1 d . .
H40A H 0.8704 0.5479 0.8268 0.084 Uiso 1 1 calc R U
H40B H 0.9569 0.4833 0.7881 0.084 Uiso 1 1 calc R U
H40C H 0.8404 0.4148 0.8097 0.084 Uiso 1 1 calc R U
C41 C 0.8269(4) 0.4442(3) 0.6663(4) 0.0401(12) Uani 1 1 d . .
C42 C 0.7192(4) 0.4416(3) 0.6394(4) 0.0392(12) Uani 1 1 d . .
H42 H 0.6772 0.4573 0.695 0.047 Uiso 1 1 calc R U
C43 C 0.6721(4) 0.4164(4) 0.5332(4) 0.0442(13) Uani 1 1 d . .
H43 H 0.5985 0.4163 0.5171 0.053 Uiso 1 1 calc R U
C44 C 0.7296(4) 0.3916(4) 0.4504(4) 0.0503(14) Uani 1 1 d . .
H44 H 0.6967 0.3739 0.3773 0.06 Uiso 1 1 calc R U
C45 C 0.8361(4) 0.3931(4) 0.4760(5) 0.0575(15) Uani 1 1 d . .
H45 H 0.8769 0.3756 0.4196 0.069 Uiso 1 1 calc R U
C46 C 0.8844(4) 0.4193(4) 0.5817(5) 0.0533(15) Uani 1 1 d . .
H46 H 0.9584 0.4205 0.5972 0.064 Uiso 1 1 calc R U
N1 N 0.5665(2) 0.1494(2) 0.5331(3) 0.0204(8) Uani 1 1 d . .
N2 N 0.6949(2) 0.0718(3) 0.3955(3) 0.0267(8) Uani 1 1 d . .
N3 N 0.2758(2) 0.1630(3) 0.7382(3) 0.0198(8) Uani 1 1 d . .
N4 N 0.3823(2) 0.3539(3) 0.8027(3) 0.0221(8) Uani 1 1 d . .
Au1 Au 0.46803(2) 0.20330(2) 0.63737(2) 0.01706(5) Uani 1 1 d . .
H1 H 0.281(3) 0.104(3) 0.712(3) 0.010(10) Uiso 1 1 d . .

loop_
_atom_site_aniso_label
_atom_site_aniso_U_11
_atom_site_aniso_U_22
_atom_site_aniso_U_33
_atom_site_aniso_U_23
_atom_site_aniso_U_13
_atom_site_aniso_U_12
C1 0.022(2) 0.0125(19) 0.022(2) 0.0022(16) 0.0091(18) 0.0016(16)
C2 0.030(2) 0.019(2) 0.023(2) 0.0060(17) 0.0091(19) 0.0083(18)
C3 0.021(2) 0.023(2) 0.030(3) 0.0063(18) 0.0090(19) 0.0082(18)
C4 0.0191(19) 0.0130(19) 0.024(2) 0.0032(16) 0.0057(17) 0.0028(16)
C5 0.021(2) 0.018(2) 0.019(2) 0.0050(16) 0.0057(17) 0.0072(17)
C6 0.025(2) 0.021(2) 0.015(2) 0.0025(16) 0.0084(17) 0.0092(17)
C7 0.023(2) 0.023(2) 0.017(2) 0.0057(17) 0.0076(17) 0.0093(17)
C8 0.0192(19) 0.0166(19) 0.019(2) 0.0089(16) 0.0037(17) 0.0036(16)
C9 0.028(2) 0.024(2) 0.013(2) 0.0052(17) 0.0015(18) 0.0054(18)
C10 0.031(2) 0.024(2) 0.020(2) 0.0063(18) 0.0124(19) 0.0088(19)
C11 0.021(2) 0.031(2) 0.019(2) 0.0094(18) 0.0049(18) 0.0078(18)
C12 0.033(2) 0.038(3) 0.039(3) 0.014(2) 0.004(2) 0.018(2)
C13 0.023(2) 0.039(3) 0.039(3) 0.012(2) 0.005(2) 0.001(2)
C14 0.025(2) 0.076(3) 0.026(3) 0.018(2) 0.000(2) 0.020(2)
C15 0.0132(18) 0.0172(19) 0.026(2) 0.0058(17) 0.0044(17) 0.0068(16)
C16 0.0163(19) 0.022(2) 0.020(2) 0.0055(17) 0.0010(17) 0.0032(17)
C17 0.0169(19) 0.018(2) 0.021(2) 0.0043(17) 0.0054(17) 0.0062(16)
C18 0.019(2) 0.019(2) 0.025(2) 0.0070(18) 0.0033(18) 0.0037(17)
C19 0.0150(19) 0.025(2) 0.032(3) 0.0100(19) -0.0002(18) 0.0080(17)
C20 0.0148(19) 0.026(2) 0.032(3) 0.0078(19) 0.0090(18) 0.0076(17)
C21 0.022(2) 0.033(2) 0.027(3) 0.0095(19) 0.0004(19) 0.0114(19)
C22 0.030(2) 0.069(3) 0.030(3) 0.021(2) 0.003(2) 0.011(2)
C23 0.059(3) 0.043(3) 0.029(3) 0.002(2) 0.002(2) 0.027(3)
C24 0.029(2) 0.051(3) 0.031(3) 0.014(2) -0.001(2) 0.015(2)
C25 0.0153(19) 0.023(2) 0.017(2) 0.0050(17) 0.0026(16) 0.0071(17)
C26 0.0117(17) 0.0175(19) 0.012(2) -0.0019(16) 0.0027(15) -0.0005(15)
C27 0.0154(19) 0.019(2) 0.019(2) 0.0016(17) -0.0003(16) 0.0004(16)
C28 0.024(2) 0.028(2) 0.019(2) 0.0085(18) 0.0055(18) 0.0033(18)
C29 0.019(2) 0.042(3) 0.019(2) 0.005(2) 0.0089(18) 0.0081(19)
C30 0.018(2) 0.030(2) 0.025(2) 0.0044(19) 0.0073(18) 0.0114(18)
C31 0.0151(19) 0.021(2) 0.020(2) 0.0014(17) 0.0014(17) 0.0021(16)
C32 0.031(2) 0.037(2) 0.031(3) 0.015(2) 0.009(2) 0.015(2)
C33 0.023(2) 0.040(3) 0.030(3) 0.012(2) 0.0064(19) 0.016(2)
C34 0.019(2) 0.025(2) 0.024(2) 0.0041(18) 0.0093(18) 0.0115(18)
C35 0.020(2) 0.026(2) 0.023(2) 0.0084(18) 0.0051(18) 0.0077(18)
C36 0.028(2) 0.030(2) 0.032(3) 0.007(2) 0.000(2) 0.003(2)
C37 0.035(3) 0.027(2) 0.047(3) 0.017(2) 0.008(2) 0.002(2)
C38 0.042(3) 0.038(3) 0.040(3) 0.026(2) 0.011(2) 0.014(2)
C39 0.026(2) 0.031(2) 0.028(3) 0.009(2) 0.0034(19) 0.009(2)
C40 0.055(3) 0.036(3) 0.067(4) 0.017(3) -0.005(3) 0.006(3)
C41 0.049(3) 0.023(2) 0.047(3) 0.013(2) 0.003(3) 0.011(2)
C42 0.036(3) 0.029(2) 0.047(3) 0.010(2) 0.013(2) 0.005(2)
C43 0.037(3) 0.037(3) 0.050(4) 0.009(2) 0.009(3) 0.007(2)
C44 0.067(4) 0.032(3) 0.046(4) 0.007(2) 0.009(3) 0.016(3)
C45 0.067(4) 0.058(4) 0.064(4) 0.023(3) 0.031(3) 0.038(3)
C46 0.048(3) 0.044(3) 0.077(5) 0.023(3) 0.019(3) 0.026(3)
N1 0.0179(16) 0.0155(16) 0.027(2) 0.0025(14) 0.0093(15) 0.0082(14)
N2 0.0290(19) 0.0244(18) 0.030(2) 0.0082(16) 0.0152(17) 0.0136(16)
N3 0.0199(17) 0.0151(18) 0.021(2) 0.0003(15) 0.0097(15) 0.0069(15)
N4 0.0159(16) 0.0206(18) 0.025(2) 0.0027(15) 0.0060(14) 0.0048(14)
Au1 0.01516(7) 0.02002(8) 0.01594(8) 0.00427(6) 0.00549(6) 0.00738(6)

loop_
_atom_type_symbol
_atom_type_description
_atom_type_scat_dispersion_real
_atom_type_scat_dispersion_imag
_atom_type_scat_source
C C 0.0033 0.0016 'International Tables Vol C Tables 4.2.6.8 and 6.1.1.4'
H H 0 0 'International Tables Vol C Tables 4.2.6.8 and 6.1.1.4'
N N 0.0061 0.0033 'International Tables Vol C Tables 4.2.6.8 and 6.1.1.4'
Au Au -2.0133 8.8022 'International Tables Vol C Tables 4.2.6.8 and 6.1.1.4'

loop_
_geom_angle_atom_site_label_1
_geom_angle_atom_site_label_2
_geom_angle_atom_site_label_3
_geom_angle
N1 C1 C2 115.7(3)
N1 C1 C5 114.1(3)
C2 C1 C5 130.2(4)
N2 C2 C1 122.2(4)
N2 C2 H2 118.9
C1 C2 H2 118.9
N2 C3 C4 122.3(4)
N2 C3 H3 118.8
C4 C3 H3 118.8
N1 C4 C3 115.2(4)
N1 C4 C15 114.5(3)
C3 C4 C15 130.3(4)
C10 C5 C6 120.5(3)
C10 C5 C1 123.8(3)
C6 C5 C1 115.7(3)
C7 C6 C5 117.1(3)
C7 C6 Au1 130.4(3)
C5 C6 Au1 112.4(3)
C6 C7 C8 123.4(3)
C6 C7 H7 118.3
C8 C7 H7 118.3
C9 C8 C7 117.8(3)
C9 C8 C11 123.1(3)
C7 C8 C11 119.1(3)
C8 C9 C10 121.0(4)
C8 C9 H9 119.5
C10 C9 H9 119.5
C5 C10 C9 120.2(3)
C5 C10 H10 119.9
C9 C10 H10 119.9
C14 C11 C13 109.3(3)
C14 C11 C12 107.7(3)
C13 C11 C12 109.6(3)
C14 C11 C8 112.1(3)
C13 C11 C8 108.4(3)
C12 C11 C8 109.7(3)
C11 C12 H12A 109.5
C11 C12 H12B 109.5
H12A C12 H12B 109.5
C11 C12 H12C 109.5
H12A C12 H12C 109.5
H12B C12 H12C 109.5
C11 C13 H13A 109.5
C11 C13 H13B 109.5
H13A C13 H13B 109.5
C11 C13 H13C 109.5
H13A C13 H13C 109.5
H13B C13 H13C 109.5
C11 C14 H14A 109.5
C11 C14 H14B 109.5
H14A C14 H14B 109.5
C11 C14 H14C 109.5
H14A C14 H14C 109.5
H14B C14 H14C 109.5
C20 C15 C16 119.3(4)
C20 C15 C4 123.8(3)
C16 C15 C4 116.8(3)
C17 C16 C15 117.9(3)
C17 C16 Au1 131.5(3)
C15 C16 Au1 110.7(3)
C16 C17 C18 123.8(3)
C16 C17 H17 118.1
C18 C17 H17 118.1
C19 C18 C17 116.5(4)
C19 C18 C21 122.7(4)
C17 C18 C21 120.7(3)
C20 C19 C18 121.5(4)
C20 C19 H19 119.3
C18 C19 H19 119.3
C15 C20 C19 121.0(3)
C15 C20 H20 119.5
C19 C20 H20 119.5
C24 C21 C23 107.5(3)
C24 C21 C22 108.5(4)
C23 C21 C22 109.5(3)
C24 C21 C18 112.5(3)
C23 C21 C18 108.7(3)
C22 C21 C18 110.0(3)
C21 C22 H22A 109.5
C21 C22 H22B 109.5
H22A C22 H22B 109.5
C21 C22 H22C 109.5
H22A C22 H22C 109.5
H22B C22 H22C 109.5
C21 C23 H23A 109.5
C21 C23 H23B 109.5
H23A C23 H23B 109.5
C21 C23 H23C 109.5
H23A C23 H23C 109.5
H23B C23 H23C 109.5
C21 C24 H24A 109.5
C21 C24 H24B 109.5
H24A C24 H24B 109.5
C21 C24 H24C 109.5
H24A C24 H24C 109.5
H24B C24 H24C 109.5
N4 C25 N3 120.2(3)
N4 C25 Au1 126.1(3)
N3 C25 Au1 113.7(2)
C27 C26 C31 122.3(3)
C27 C26 N3 118.8(3)
C31 C26 N3 118.9(3)
C26 C27 C28 118.6(3)
C26 C27 C32 121.4(3)
C28 C27 C32 120.0(4)
C29 C28 C27 120.1(4)
C29 C28 H28 120
C27 C28 H28 120
C30 C29 C28 120.4(3)
C30 C29 H29 119.8
C28 C29 H29 119.8
C29 C30 C31 121.5(4)
C29 C30 H30 119.3
C31 C30 H30 119.3
C30 C31 C26 117.0(4)
C30 C31 C33 120.5(3)
C26 C31 C33 122.4(3)
C27 C32 H32A 109.5
C27 C32 H32B 109.5
H32A C32 H32B 109.5
C27 C32 H32C 109.5
H32A C32 H32C 109.5
H32B C32 H32C 109.5
C31 C33 H33A 109.5
C31 C33 H33B 109.5
H33A C33 H33B 109.5
C31 C33 H33C 109.5
H33A C33 H33C 109.5
H33B C33 H33C 109.5
C35 C34 C39 118.4(4)
C35 C34 N4 119.3(4)
C39 C34 N4 121.9(4)
C36 C35 C34 120.9(4)
C36 C35 H35 119.6
C34 C35 H35 119.6
C35 C36 C37 120.1(4)
C35 C36 H36 119.9
C37 C36 H36 119.9
C36 C37 C38 119.9(4)
C36 C37 H37 120
C38 C37 H37 120
C37 C38 C39 120.0(4)
C37 C38 H38 120
C39 C38 H38 120
C38 C39 C34 120.7(4)
C38 C39 H39 119.7
C34 C39 H39 119.7
C41 C40 H40A 109.5
C41 C40 H40B 109.5
H40A C40 H40B 109.5
C41 C40 H40C 109.5
H40A C40 H40C 109.5
H40B C40 H40C 109.5
C42 C41 C46 117.1(5)
C42 C41 C40 120.4(4)
C46 C41 C40 122.4(5)
C43 C42 C41 121.2(4)
C43 C42 H42 119.4
C41 C42 H42 119.4
C44 C43 C42 121.1(5)
C44 C43 H43 119.4
C42 C43 H43 119.4
C43 C44 C45 118.2(5)
C43 C44 H44 120.9
C45 C44 H44 120.9
C44 C45 C46 121.2(5)
C44 C45 H45 119.4
C46 C45 H45 119.4
C45 C46 C41 121.1(5)
C45 C46 H46 119.4
C41 C46 H46 119.4
C1 N1 C4 125.6(3)
C1 N1 Au1 117.6(2)
C4 N1 Au1 116.8(3)
C3 N2 C2 119.0(3)
C25 N3 C26 122.8(3)
C25 N3 H1 114(3)
C26 N3 H1 117(3)
C25 N4 C34 122.1(3)
C25 Au1 N1 178.52(14)
C25 Au1 C6 99.45(14)
N1 Au1 C6 80.25(13)
C25 Au1 C16 98.99(14)
N1 Au1 C16 81.25(13)
C6 Au1 C16 161.40(12)

loop_
_geom_bond_atom_site_label_1
_geom_bond_atom_site_label_2
_geom_bond_distance
C1 N1 1.338(5)
C1 C2 1.408(4)
C1 C5 1.474(5)
C2 N2 1.340(4)
C2 H2 0.95
C3 N2 1.339(5)
C3 C4 1.409(5)
C3 H3 0.95
C4 N1 1.353(4)
C4 C15 1.475(5)
C5 C10 1.378(5)
C5 C6 1.430(5)
C6 C7 1.394(5)
C6 Au1 2.058(4)
C7 C8 1.397(5)
C7 H7 0.95
C8 C9 1.390(5)
C8 C11 1.539(5)
C9 C10 1.408(5)
C9 H9 0.95
C10 H10 0.95
C11 C14 1.529(5)
C11 C13 1.536(5)
C11 C12 1.537(5)
C12 H12A 0.98
C12 H12B 0.98
C12 H12C 0.98
C13 H13A 0.98
C13 H13B 0.98
C13 H13C 0.98
C14 H14A 0.98
C14 H14B 0.98
C14 H14C 0.98
C15 C20 1.384(5)
C15 C16 1.440(4)
C16 C17 1.374(5)
C16 Au1 2.084(4)
C17 C18 1.411(5)
C17 H17 0.95
C18 C19 1.403(5)
C18 C21 1.536(5)
C19 C20 1.388(5)
C19 H19 0.95
C20 H20 0.95
C21 C24 1.534(5)
C21 C23 1.534(5)
C21 C22 1.535(5)
C22 H22A 0.98
C22 H22B 0.98
C22 H22C 0.98
C23 H23A 0.98
C23 H23B 0.98
C23 H23C 0.98
C24 H24A 0.98
C24 H24B 0.98
C24 H24C 0.98
C25 N4 1.265(4)
C25 N3 1.387(4)
C25 Au1 2.031(3)
C26 C27 1.383(5)
C26 C31 1.407(5)
C26 N3 1.438(4)
C27 C28 1.400(5)
C27 C32 1.515(5)
C28 C29 1.384(5)
C28 H28 0.95
C29 C30 1.377(5)
C29 H29 0.95
C30 C31 1.397(5)
C30 H30 0.95
C31 C33 1.507(5)
C32 H32A 0.98
C32 H32B 0.98
C32 H32C 0.98
C33 H33A 0.98
C33 H33B 0.98
C33 H33C 0.98
C34 C35 1.394(5)
C34 C39 1.399(5)
C34 N4 1.404(4)
C35 C36 1.384(5)
C35 H35 0.95
C36 C37 1.385(6)
C36 H36 0.95
C37 C38 1.386(6)
C37 H37 0.95
C38 C39 1.388(5)
C38 H38 0.95
C39 H39 0.95
C40 C41 1.503(6)
C40 H40A 0.98
C40 H40B 0.98
C40 H40C 0.98
C41 C42 1.387(6)
C41 C46 1.392(6)
C42 C43 1.380(6)
C42 H42 0.95
C43 C44 1.373(6)
C43 H43 0.95
C44 C45 1.375(6)
C44 H44 0.95
C45 C46 1.376(7)
C45 H45 0.95
C46 H46 0.95
N1 Au1 2.039(3)
N3 H1 0.76(3)
